data_2001224
loop_
_publ_author_name
'Fitzgerald, L. J.'
'Gerkin, R. E.'
'Wei, G. P.'
'Rawal, V. H.'

_publ_section_title
;
 Structure of diphenanthro[1,2-<i>b</i>;2',1'-<i>d</i>]furan at 191 K
;
_journal_issue 11
_journal_name_full 'Acta Crystallographica Section C'
_journal_page_first 1949
_journal_page_last 1952
_journal_paper_doi 10.1107/S0108270193003609
_journal_volume 49
_journal_year 1993
_chemical_formula_sum 'C28 H16 O'
_chemical_formula_weight 368.43
_space_group_IT_number 62
_space_group_name_Hall '-P 2ac 2n'
_space_group_name_H-M_alt 'P n m a'
_symmetry_cell_setting orthorhombic
_symmetry_space_group_name_Hall '-P 2ac 2n'
_symmetry_space_group_name_H-M 'P n m a'
_atom_type_scat_source
; C & O:International Tables for X-ray Crystallography, (Cromer & Waber,
 1974); H : Stewart, Davidson & Simpson (1965)
;
_cell_angle_alpha 90.
_cell_angle_beta 90.
_cell_angle_gamma 90.
_cell_formula_units_Z 4
_cell_length_a 6.806(3)
_cell_length_b 34.693(4)
_cell_length_c 7.678(2)
_cell_measurement_reflns_used 25
_cell_measurement_temperature 191
_cell_measurement_theta_max 15
_cell_measurement_theta_min 13.5
_cell_volume 1812.9(10)
_diffrn_measurement_device 'Rigaku AFC5S'
_diffrn_measurement_method \w
_diffrn_radiation_type MoK\a
_diffrn_radiation_wavelength 0.71073
_diffrn_reflns_limit_h_max 10
_diffrn_reflns_limit_h_min 0
_diffrn_reflns_limit_k_max 48
_diffrn_reflns_limit_k_min 0
_diffrn_reflns_limit_l_max 9
_diffrn_reflns_limit_l_min 0
_diffrn_reflns_number 3092
_diffrn_reflns_theta_max 30
_diffrn_standards_decay_% +-3.2
_diffrn_standards_interval_count 150
_diffrn_standards_number 6
_exptl_absorpt_coefficient_mu 0.0748
_exptl_absorpt_correction_type none
_exptl_crystal_colour 'Pale yellow'
_exptl_crystal_density_diffrn 1.35
_exptl_crystal_description 'Rectangular chunk, clear'
_exptl_crystal_size_max 0.38
_exptl_crystal_size_mid 0.35
_exptl_crystal_size_min 0.23
_refine_diff_density_max 0.22
_refine_diff_density_min -0.23
_refine_ls_goodness_of_fit_obs 1.59
_refine_ls_hydrogen_treatment refall
_refine_ls_number_parameters 165
_refine_ls_number_reflns 1320
_refine_ls_R_factor_obs 0.047
_refine_ls_shift/esd_max <0.01
_refine_ls_structure_factor_coef F
_refine_ls_weighting_details w=\s~F~^-2^
_refine_ls_weighting_scheme calc
_refine_ls_wR_factor_obs 0.049
_reflns_number_observed 1320
_reflns_number_total 3092
_reflns_observed_criterion I>3\s(I)
_cod_data_source_file st1052.cif
_cod_data_source_block st1052_structure_1_of_1
_cod_depositor_comments
;
The following automatic conversions were performed:

'_refine_ls_weighting_scheme' value 'w=\s~F~^-2^' was changed to
'calc'. New tag '_refine_ls_weighting_details' was created. The value
of the new tag was set to 'w=\s~F~^-2^'.

Automatic conversion script
Id: cif_fix_values 3143 2015-03-26 13:38:13Z robertas 
;
_cod_original_cell_volume 1812.9(8)
_cod_original_formula_sum 'C28 H16 O1'
_cod_database_code 2001224

loop_
_space_group_symop_id
_space_group_symop_operation_xyz
1 x,y,z
2 -x+1/2,-y,z+1/2
3 x+1/2,-y+1/2,-z+1/2
4 -x,y+1/2,-z
5 -x,-y,-z
6 x+1/2,y,-z+1/2
7 -x+1/2,y+1/2,z+1/2
8 x,-y+1/2,z

loop_
_atom_site_label
_atom_site_fract_x
_atom_site_fract_y
_atom_site_fract_z
O(1) .2629(3) .250000 .9357(2)
C(1) .1495(3) .28175(6) .9810(3)
C(2) -.0312(3) .27078(6) 1.0476(2)
C(3) -.1599(3) .29972(6) 1.1056(3)
C(4) -.1004(3) .33735(6) 1.0987(3)
C(5) .0359(4) .41912(7) 1.0954(3)
C(6) .0995(4) .45654(7) 1.0858(4)
C(7) .2779(4) .46543(7) 1.0057(4)
C(8) .3929(4) .43660(7) .9401(3)
C(9) .4579(3) .36738(6) .8889(3)
C(10) .4027(3) .33015(6) .8972(3)
C(11) .2152(3) .31983(6) .9680(3)
C(12) .0860(3) .34852(6) 1.0327(2)
C(13) .1492(3) .38843(6) 1.0274(3)
C(14) .3342(3) .39760(6) .9522(3)
H(4) -.190(3) .3569(5) 1.140(2)
H(5) -.088(3) .4130(6) 1.149(3)
H(6) .020(4) .4774(7) 1.135(3)
H(7) .317(3) .4921(7) .999(3)
H(8) .522(4) .4425(6) .886(3)
H(9) .583(3) .3743(5) .842(2)
H(10) .483(3) .3098(6) .855(3)

loop_
_geom_angle_atom_site_label_1
_geom_angle_atom_site_label_2
_geom_angle_atom_site_label_3
_geom_angle
_geom_angle_publ_flag
C(2)' C(2) C(1) 105.9(3) no
C(1)' O(1) C(1) 104.9(3) no
O(1) C(1) C(2) 111.6(3) no
O(1) C(1) C(11) 123.6(3) no
C(1) C(2) C(3) 118.3(3) no
C(2) C(1) C(11) 124.7(3) no
C(1) C(11) C(12) 116.1(3) no
C(1) C(11) C(10) 123.2(3) no
C(10) C(11) C(12) 120.6(3) no
C(11) C(12) C(13) 118.5(3) no
C(4) C(12) C(11) 119.1(3) no
C(12) C(13) C(14 119.2(3) no
C(13) C(14) C(9) 119.7(3) no
C(11) C(10) C(9) 120.4(3) no
C(10) C(9) C(14) 121.5(3) no
C(9) C(14) C(8) 120.9(3) no
C(14) C(8) C(7) 121.0(3) no
C(8) C(7) C(6) 119.9(3) no
C(7) C(6) C(5) 120.5(3) no
C(6) C(5) C(13) 121.4(3) no
C(5) C(13) C(14) 117.7(3) no
C(5) C(13) C(12) 123.2(3) no
C(13) C(14) C(8) 119.4(3) no
C(13) C(12) C(4) 122.4(3) no
C(12) C(4) C(3) 122.6(3) no
C(4) C(3) C(2) 119.0(3) no
C(3) C(2) C(2)' 135.6(3) no

loop_
_geom_bond_atom_site_label_1
_geom_bond_atom_site_label_2
_geom_bond_distance
_geom_bond_publ_flag
O(1) C(1) 1.389(4) no
C(1) C(2) 1.385(4) no
C(2) C(3) 1.405(4) no
C(3) C(4) 1.368(4) no
C(4) C(12) 1.420(4) no
C(11) C(12) 1.418(4) no
C(12) C(13) 1.450(4) no
C(10) C(11) 1.433(4) no
C(10) C(9) 1.346(4) no
C(9) C(14) 1.430(4) no
C(13) C(14) 1.422(4) no
C(8) C(14) 1.414(4) no
C(7) C(8) 1.366(4) no
C(6) C(7) 1.396(4) no
C(6) C(5) 1.370(4) no
C(5) C(13) 1.414(4) no
